data_7116438
loop_
_publ_author_name
'Huimin Ding'
'Yihui Yang'
'Bijian Li'
'Feng Pan'
'Guozhu Zhu'
'Matthias Zeller'
'Daqiang Yuan'
'Cheng Wang'

_publ_section_title
;
 Targeted synthesis of a large triazine-based [4+6] organic molecular
 cage: structure, porosity and gas separation
;
_journal_name_full Chem.Commun.
_journal_page_first 1976
_journal_paper_doi 10.1039/C4cc08883B
_journal_volume 51
_journal_year 2015
_chemical_absolute_configuration unk
_chemical_formula_sum 'C132 H120 N24'
_chemical_formula_weight 2042.51
_chemical_name_systematic
;
 ?
;
_space_group_crystal_system orthorhombic
_space_group_IT_number 19
_space_group_name_Hall 'P 2ac 2ab'
_space_group_name_H-M_alt 'P 21 21 21'
_symmetry_space_group_name_Hall 'P 2ac 2ab'
_symmetry_space_group_name_H-M 'P 21 21 21'
_atom_sites_solution_hydrogens geom
_audit_creation_method SHELXL-2014
_audit_update_record
;
2014-09-01 deposited with the CCDC.
2014-12-16 downloaded from the CCDC.
;
_cell_angle_alpha 90
_cell_angle_beta 90
_cell_angle_gamma 90
_cell_formula_units_Z 4
_cell_length_a 23.855(5)
_cell_length_b 26.655(5)
_cell_length_c 27.082(5)
_cell_measurement_reflns_used 149926
_cell_measurement_temperature 293(2)
_cell_measurement_theta_max 28.44
_cell_measurement_theta_min 0.45
_cell_volume 17220(6)
_computing_cell_refinement 'HKL2000 (Z. Otwinowski and W. Minor, 1997)'
_computing_data_collection
; 
marccd, control software for MarCCD-165 detector
;
_computing_data_reduction 'HKL2000 (Z. Otwinowski and W. Minor, 1997)'
_computing_structure_refinement
;  
SHELXL-2014 (Sheldrick, 2014), 
SHELXLE Rev609 (H\"ubschle et al., 2011)
;
_computing_structure_solution 'SHELXD / XM (Sheldrick, 2008)'
_diffrn_ambient_temperature 293(2)
_diffrn_measured_fraction_theta_full 0.745
_diffrn_measured_fraction_theta_max 0.767
_diffrn_measurement_device_type
; 
Beijing Synchrotron Radiation Facility, beam line station 
3W1A equipped with a MarCCD-165 detector (the monochrome 
x-ray source is produced by accelerator and selected by 
a double crystal monochromator)
;
_diffrn_measurement_method 'omega and phi scans'
_diffrn_radiation_type synchrotron
_diffrn_radiation_wavelength 0.800
_diffrn_reflns_av_R_equivalents 0.0243
_diffrn_reflns_av_unetI/netI 0.0427
_diffrn_reflns_Laue_measured_fraction_full 0.745
_diffrn_reflns_Laue_measured_fraction_max 0.767
_diffrn_reflns_limit_h_max 26
_diffrn_reflns_limit_h_min 0
_diffrn_reflns_limit_k_max 29
_diffrn_reflns_limit_k_min -30
_diffrn_reflns_limit_l_max 31
_diffrn_reflns_limit_l_min -32
_diffrn_reflns_number 40104
_diffrn_reflns_point_group_measured_fraction_full 0.707
_diffrn_reflns_point_group_measured_fraction_max 0.728
_diffrn_reflns_theta_full 28.685
_diffrn_reflns_theta_max 28.381
_diffrn_reflns_theta_min 1.917
_diffrn_source synchrotron
_exptl_absorpt_coefficient_mu 0.061
_exptl_absorpt_correction_type none
_exptl_crystal_colour colourless
_exptl_crystal_density_diffrn 0.788
_exptl_crystal_description rod
_exptl_crystal_F_000 4320
_exptl_crystal_size_max 0.300
_exptl_crystal_size_mid 0.200
_exptl_crystal_size_min 0.050
_refine_diff_density_max 0.185
_refine_diff_density_min -0.187
_refine_diff_density_rms 0.042
_refine_ls_extinction_coef 0.0022(3)
_refine_ls_extinction_expression Fc^*^=kFc[1+0.001xFc^2^\l^3^/sin(2\q)]^-1/4^
_refine_ls_extinction_method SHELXL
_refine_ls_goodness_of_fit_ref 0.958
_refine_ls_hydrogen_treatment constr
_refine_ls_matrix_type full
_refine_ls_number_parameters 1406
_refine_ls_number_reflns 22034
_refine_ls_number_restraints 0
_refine_ls_restrained_S_all 0.958
_refine_ls_R_factor_all 0.0798
_refine_ls_R_factor_gt 0.0603
_refine_ls_shift/su_max 0.000
_refine_ls_shift/su_mean 0.000
_refine_ls_structure_factor_coef Fsqd
_refine_ls_weighting_details 'w=1/[\s^2^(Fo^2^)+(0.1217P)^2^] where P=(Fo^2^+2Fc^2^)/3'
_refine_ls_weighting_scheme calc
_refine_ls_wR_factor_gt 0.1583
_refine_ls_wR_factor_ref 0.1734
_reflns_Friedel_coverage 0.772
_reflns_Friedel_fraction_full 0.663
_reflns_Friedel_fraction_max 0.683
_reflns_number_gt 15201
_reflns_number_total 22034
_reflns_threshold_expression 'I > 2\s(I)'
_cod_data_source_file c4cc08883b2.cif
_cod_data_source_block Cage-1
_cod_database_code 7116438
_shelx_space_group_comment
;
The symmetry employed for this shelxl refinement is uniquely defined
by the following loop, which should always be used as a source of
symmetry information in preference to the above space-group names.
They are only intended as comments.
;
_shelx_estimated_absorpt_t_min 0.982
_shelx_estimated_absorpt_t_max 0.997
_shelxl_version_number 2014-3

loop_
_space_group_symop_operation_xyz
'x, y, z'
'-x+1/2, -y, z+1/2'
'x+1/2, -y+1/2, -z'
'-x, y+1/2, -z+1/2'

loop_
_atom_site_label
_atom_site_type_symbol
_atom_site_fract_x
_atom_site_fract_y
_atom_site_fract_z
_atom_site_U_iso_or_equiv
_atom_site_adp_type
_atom_site_occupancy
_atom_site_site_symmetry_order
_atom_site_calc_flag
_atom_site_refinement_flags_posn
_atom_site_refinement_flags_adp
N1 N 0.12315(18) 0.45793(16) 0.95633(13) 0.0843(11) Uani 1 1 d . .
N2 N 0.15104(18) 0.54452(16) 0.96229(14) 0.0825(11) Uani 1 1 d . .
N3 N 0.11643(18) 0.51106(17) 0.88652(14) 0.0834(11) Uani 1 1 d . .
N4 N 0.04487(19) 0.25065(18) 0.81430(14) 0.0896(12) Uani 1 1 d . .
N5 N 0.17291(18) 0.52530(15) 1.21431(14) 0.0820(11) Uani 1 1 d . .
N6 N 0.1003(2) 0.76531(17) 0.80617(15) 0.0966(13) Uani 1 1 d . .
N7 N 0.49213(18) 0.34257(14) 0.74986(15) 0.0820(11) Uani 1 1 d . .
N8 N 0.39592(18) 0.33362(14) 0.72875(14) 0.0798(10) Uani 1 1 d . .
N9 N 0.4291(2) 0.30323(14) 0.80533(15) 0.0838(11) Uani 1 1 d . .
N10 N 0.5291(2) 0.43190(15) 0.50198(14) 0.0879(12) Uani 1 1 d . .
N11 N 0.14418(18) 0.20288(16) 0.77909(14) 0.0848(11) Uani 1 1 d . .
N12 N 0.65572(18) 0.22548(15) 0.94613(14) 0.0812(11) Uani 1 1 d . .
N13 N 0.5315(2) 0.67156(17) 0.71637(16) 0.0975(13) Uani 1 1 d . .
N14 N 0.4417(2) 0.66827(16) 0.68013(15) 0.0917(12) Uani 1 1 d . .
N15 N 0.4539(2) 0.70734(15) 0.75856(15) 0.0868(11) Uani 1 1 d . .
N16 N 0.5497(2) 0.53461(15) 0.48027(15) 0.0916(12) Uani 1 1 d . .
N17 N 0.1828(2) 0.80264(18) 0.74020(16) 0.0953(12) Uani 1 1 d . .
N18 N 0.7014(2) 0.77855(14) 0.90373(14) 0.0814(11) Uani 1 1 d . .
N19 N 0.5881(2) 0.50492(19) 1.0730(2) 0.1108(15) Uani 1 1 d . .
N20 N 0.50424(19) 0.47963(17) 1.11346(16) 0.0898(12) Uani 1 1 d . .
N21 N 0.5243(2) 0.56690(17) 1.10257(17) 0.0988(13) Uani 1 1 d . .
N22 N 0.6714(2) 0.25580(17) 1.04561(14) 0.0932(12) Uani 1 1 d . .
N23 N 0.27376(19) 0.54381(18) 1.26382(16) 0.0934(12) Uani 1 1 d . .
N24 N 0.72083(19) 0.74151(19) 1.00243(15) 0.0921(12) Uani 1 1 d . .
C1 C 0.1122(2) 0.4673(2) 0.90793(16) 0.0808(13) Uani 1 1 d . .
C2 C 0.1359(2) 0.5493(2) 0.91495(18) 0.0857(14) Uani 1 1 d . .
C3 C 0.1433(2) 0.4985(2) 0.98064(17) 0.0898(15) Uani 1 1 d . .
C4 C 0.0958(2) 0.4232(2) 0.87913(16) 0.0810(13) Uani 1 1 d . .
C5 C 0.0771(2) 0.3796(2) 0.90198(17) 0.0906(15) Uani 1 1 d . .
H5 H 0.0722 0.3792 0.9360 0.109 Uiso 1 1 calc R U
C6 C 0.0657(2) 0.3372(2) 0.87523(17) 0.0918(15) Uani 1 1 d . .
H6 H 0.0530 0.3086 0.8914 0.110 Uiso 1 1 calc R U
C7 C 0.0727(2) 0.3362(2) 0.82497(17) 0.0856(14) Uani 1 1 d . .
C8 C 0.0911(3) 0.3804(2) 0.80243(19) 0.1062(19) Uani 1 1 d . .
H8 H 0.0962 0.3807 0.7684 0.127 Uiso 1 1 calc R U
C9 C 0.1018(3) 0.4223(2) 0.82816(17) 0.1000(17) Uani 1 1 d . .
H9 H 0.1133 0.4511 0.8116 0.120 Uiso 1 1 calc R U
C10 C 0.0642(2) 0.2914(2) 0.79599(19) 0.0931(16) Uani 1 1 d . .
H10 H 0.0731 0.2923 0.7626 0.112 Uiso 1 1 calc R U
C11 C 0.1356(2) 0.60123(19) 0.89414(17) 0.0835(14) Uani 1 1 d . .
C12 C 0.1132(3) 0.6108(2) 0.84781(18) 0.0977(16) Uani 1 1 d . .
H12 H 0.0989 0.5848 0.8287 0.117 Uiso 1 1 calc R U
C13 C 0.1123(3) 0.6594(2) 0.83062(19) 0.1018(17) Uani 1 1 d . .
H13 H 0.0963 0.6660 0.8000 0.122 Uiso 1 1 calc R U
C14 C 0.1347(2) 0.6986(2) 0.85784(18) 0.0907(15) Uani 1 1 d . .
C15 C 0.1580(3) 0.6884(2) 0.9038(2) 0.1044(18) Uani 1 1 d . .
H15 H 0.1734 0.7140 0.9227 0.125 Uiso 1 1 calc R U
C16 C 0.1579(3) 0.6397(2) 0.92061(19) 0.0993(17) Uani 1 1 d . .
H16 H 0.1737 0.6328 0.9513 0.119 Uiso 1 1 calc R U
C17 C 0.1333(3) 0.7519(2) 0.84113(19) 0.0945(15) Uani 1 1 d . .
H17 H 0.1565 0.7755 0.8561 0.113 Uiso 1 1 calc R U
C18 C 0.1549(2) 0.4907(2) 1.03426(16) 0.0856(14) Uani 1 1 d . .
C19 C 0.1886(2) 0.5258(2) 1.05895(18) 0.0919(15) Uani 1 1 d . .
H19 H 0.2072 0.5508 1.0415 0.110 Uiso 1 1 calc R U
C20 C 0.1939(2) 0.5225(2) 1.11041(17) 0.0871(14) Uani 1 1 d . .
H20 H 0.2157 0.5459 1.1272 0.105 Uiso 1 1 calc R U
C21 C 0.1676(2) 0.48541(18) 1.13606(16) 0.0800(13) Uani 1 1 d . .
C22 C 0.1370(2) 0.44904(19) 1.11084(17) 0.0895(15) Uani 1 1 d . .
H22 H 0.1210 0.4224 1.1280 0.107 Uiso 1 1 calc R U
C23 C 0.1306(3) 0.4526(2) 1.06027(18) 0.0944(16) Uani 1 1 d . .
H23 H 0.1093 0.4287 1.0437 0.113 Uiso 1 1 calc R U
C24 C 0.1691(2) 0.48447(19) 1.19060(17) 0.0831(13) Uani 1 1 d . .
H24 H 0.1673 0.4541 1.2074 0.100 Uiso 1 1 calc R U
C25 C 0.4485(3) 0.34834(18) 0.71954(18) 0.0836(13) Uani 1 1 d . .
C26 C 0.3894(2) 0.31006(17) 0.77182(18) 0.0790(13) Uani 1 1 d . .
C27 C 0.4809(2) 0.31952(18) 0.79284(19) 0.0837(13) Uani 1 1 d . .
C28 C 0.4593(2) 0.37136(17) 0.67043(17) 0.0805(13) Uani 1 1 d . .
C29 C 0.5138(2) 0.37636(19) 0.65213(18) 0.0885(14) Uani 1 1 d . .
H29 H 0.5440 0.3677 0.6721 0.106 Uiso 1 1 calc R U
C30 C 0.5238(2) 0.39395(19) 0.60492(19) 0.0885(14) Uani 1 1 d . .
H30 H 0.5601 0.3963 0.5928 0.106 Uiso 1 1 calc R U
C31 C 0.4775(2) 0.40821(19) 0.57558(18) 0.0852(14) Uani 1 1 d . .
C32 C 0.4241(3) 0.4027(2) 0.5932(2) 0.0985(16) Uani 1 1 d . .
H32 H 0.3939 0.4113 0.5731 0.118 Uiso 1 1 calc R U
C33 C 0.4139(2) 0.3845(2) 0.6403(2) 0.0947(16) Uani 1 1 d . .
H33 H 0.3773 0.3811 0.6518 0.114 Uiso 1 1 calc R U
C34 C 0.4829(3) 0.42703(19) 0.52467(18) 0.0892(14) Uani 1 1 d . .
H34 H 0.4502 0.4359 0.5080 0.107 Uiso 1 1 calc R U
C35 C 0.3332(2) 0.28861(16) 0.78310(18) 0.0791(13) Uani 1 1 d . .
C36 C 0.2888(2) 0.29198(18) 0.74966(19) 0.0825(13) Uani 1 1 d . .
H36 H 0.2936 0.3099 0.7205 0.099 Uiso 1 1 calc R U
C37 C 0.2391(2) 0.26963(17) 0.75885(18) 0.0792(13) Uani 1 1 d . .
H37 H 0.2099 0.2725 0.7362 0.095 Uiso 1 1 calc R U
C38 C 0.2311(2) 0.24185(19) 0.80278(17) 0.0847(14) Uani 1 1 d . .
C39 C 0.2746(3) 0.2410(3) 0.83641(19) 0.115(2) Uani 1 1 d . .
H39 H 0.2688 0.2256 0.8668 0.138 Uiso 1 1 calc R U
C40 C 0.3258(3) 0.2617(2) 0.82672(18) 0.0991(16) Uani 1 1 d . .
H40 H 0.3552 0.2580 0.8489 0.119 Uiso 1 1 calc R U
C41 C 0.1797(3) 0.2148(2) 0.81224(19) 0.0928(15) Uani 1 1 d . .
H41 H 0.1721 0.2054 0.8446 0.111 Uiso 1 1 calc R U
C42 C 0.5267(2) 0.30957(18) 0.82745(18) 0.0813(13) Uani 1 1 d . .
C43 C 0.5164(2) 0.2795(2) 0.86861(18) 0.0903(15) Uani 1 1 d . .
H43 H 0.4803 0.2684 0.8754 0.108 Uiso 1 1 calc R U
C44 C 0.5604(2) 0.26639(19) 0.89930(18) 0.0872(14) Uani 1 1 d . .
H44 H 0.5535 0.2460 0.9265 0.105 Uiso 1 1 calc R U
C45 C 0.6152(2) 0.28323(18) 0.89028(17) 0.0811(13) Uani 1 1 d . .
C46 C 0.6239(2) 0.3144(2) 0.8503(2) 0.1006(17) Uani 1 1 d . .
H46 H 0.6595 0.3270 0.8441 0.121 Uiso 1 1 calc R U
C47 C 0.5794(3) 0.3272(2) 0.8190(2) 0.0972(16) Uani 1 1 d . .
H47 H 0.5859 0.3481 0.7920 0.117 Uiso 1 1 calc R U
C48 C 0.6615(2) 0.26466(19) 0.91903(18) 0.0859(14) Uani 1 1 d . .
H48 H 0.6959 0.2811 0.9180 0.103 Uiso 1 1 calc R U
C49 C 0.4970(3) 0.6593(2) 0.6807(2) 0.0955(16) Uani 1 1 d . .
C50 C 0.4216(3) 0.69406(19) 0.71988(18) 0.0903(15) Uani 1 1 d . .
C51 C 0.5080(3) 0.69565(18) 0.75536(18) 0.0839(14) Uani 1 1 d . .
C52 C 0.5203(3) 0.6325(2) 0.63722(19) 0.1000(17) Uani 1 1 d . .
C53 C 0.4879(3) 0.6302(2) 0.59319(18) 0.0936(15) Uani 1 1 d . .
H53 H 0.4539 0.6471 0.5902 0.112 Uiso 1 1 calc R U
C54 C 0.5096(3) 0.6014(2) 0.55484(19) 0.0954(16) Uani 1 1 d . .
H54 H 0.4891 0.5988 0.5258 0.115 Uiso 1 1 calc R U
C55 C 0.5596(3) 0.5771(2) 0.5580(2) 0.1095(19) Uani 1 1 d . .
C56 C 0.5922(3) 0.5831(3) 0.6009(2) 0.143(3) Uani 1 1 d . .
H56 H 0.6274 0.5681 0.6029 0.172 Uiso 1 1 calc R U
C57 C 0.5727(3) 0.6107(3) 0.6394(2) 0.136(3) Uani 1 1 d . .
H57 H 0.5948 0.6150 0.6673 0.164 Uiso 1 1 calc R U
C58 C 0.5801(3) 0.5419(2) 0.5185(2) 0.1071(18) Uani 1 1 d . .
H58 H 0.6145 0.5257 0.5218 0.129 Uiso 1 1 calc R U
C59 C 0.3628(2) 0.7079(2) 0.72078(19) 0.0912(14) Uani 1 1 d . .
C60 C 0.3440(3) 0.7410(2) 0.7574(2) 0.1044(17) Uani 1 1 d . .
H60 H 0.3683 0.7522 0.7819 0.125 Uiso 1 1 calc R U
C61 C 0.2904(3) 0.7565(2) 0.7566(2) 0.1099(19) Uani 1 1 d . .
H61 H 0.2778 0.7772 0.7819 0.132 Uiso 1 1 calc R U
C62 C 0.2527(3) 0.7430(2) 0.71965(19) 0.0977(16) Uani 1 1 d . .
C63 C 0.2724(3) 0.7089(2) 0.68396(19) 0.0993(17) Uani 1 1 d . .
H63 H 0.2480 0.6978 0.6595 0.119 Uiso 1 1 calc R U
C64 C 0.3259(3) 0.6916(2) 0.68407(18) 0.0892(14) Uani 1 1 d . .
H64 H 0.3378 0.6691 0.6600 0.107 Uiso 1 1 calc R U
C65 C 0.1963(3) 0.7628(2) 0.71795(18) 0.0980(16) Uani 1 1 d . .
H65 H 0.1691 0.7458 0.6999 0.118 Uiso 1 1 calc R U
C66 C 0.5439(3) 0.7115(2) 0.79687(19) 0.0914(15) Uani 1 1 d . .
C67 C 0.6027(2) 0.70327(19) 0.79520(19) 0.0882(14) Uani 1 1 d . .
H67 H 0.6184 0.6850 0.7694 0.106 Uiso 1 1 calc R U
C68 C 0.6367(2) 0.72253(18) 0.83206(18) 0.0849(13) Uani 1 1 d . .
H68 H 0.6752 0.7170 0.8311 0.102 Uiso 1 1 calc R U
C69 C 0.6130(3) 0.75062(19) 0.87125(17) 0.0867(14) Uani 1 1 d . .
C70 C 0.5552(3) 0.7568(2) 0.87354(18) 0.0905(15) Uani 1 1 d . .
H70 H 0.5394 0.7735 0.9002 0.109 Uiso 1 1 calc R U
C71 C 0.5205(2) 0.73804(19) 0.83591(18) 0.0882(14) Uani 1 1 d . .
H71 H 0.4820 0.7434 0.8371 0.106 Uiso 1 1 calc R U
C72 C 0.6480(3) 0.77673(19) 0.90667(18) 0.0844(13) Uani 1 1 d . .
H72 H 0.6306 0.7930 0.9329 0.101 Uiso 1 1 calc R U
C73 C 0.5715(3) 0.5527(2) 1.0807(2) 0.1032(17) Uani 1 1 d . .
C74 C 0.4922(2) 0.5282(2) 1.1197(2) 0.0925(15) Uani 1 1 d . .
C75 C 0.5527(3) 0.4698(2) 1.0897(2) 0.0963(16) Uani 1 1 d . .
C76 C 0.6076(3) 0.5908(2) 1.0573(3) 0.119(2) Uani 1 1 d . .
C77 C 0.5970(3) 0.6423(2) 1.0620(2) 0.1030(17) Uani 1 1 d . .
H77 H 0.5654 0.6531 1.0791 0.124 Uiso 1 1 calc R U
C78 C 0.6334(3) 0.6775(2) 1.0411(2) 0.0975(16) Uani 1 1 d . .
H78 H 0.6252 0.7116 1.0428 0.117 Uiso 1 1 calc R U
C79 C 0.6811(3) 0.6611(3) 1.0182(3) 0.139(3) Uani 1 1 d . .
C80 C 0.6897(4) 0.6088(3) 1.0093(5) 0.210(6) Uani 1 1 d . .
H80 H 0.7174 0.5979 0.9876 0.252 Uiso 1 1 calc R U
C81 C 0.6568(4) 0.5758(3) 1.0332(4) 0.195(5) Uani 1 1 d . .
H81 H 0.6670 0.5421 1.0337 0.234 Uiso 1 1 calc R U
C82 C 0.7229(3) 0.6967(3) 0.9943(3) 0.137(3) Uani 1 1 d . .
H82 H 0.7503 0.6840 0.9732 0.165 Uiso 1 1 calc R U
C83 C 0.5684(3) 0.4179(2) 1.0812(2) 0.0954(15) Uani 1 1 d . .
C84 C 0.6272(3) 0.4071(2) 1.0755(2) 0.1057(18) Uani 1 1 d . .
H84 H 0.6539 0.4324 1.0778 0.127 Uiso 1 1 calc R U
C85 C 0.6429(3) 0.3570(2) 1.0663(2) 0.1078(18) Uani 1 1 d . .
H85 H 0.6808 0.3490 1.0644 0.129 Uiso 1 1 calc R U
C86 C 0.6037(3) 0.3200(2) 1.06005(17) 0.0865(14) Uani 1 1 d . .
C87 C 0.5453(3) 0.3315(2) 1.06542(18) 0.0927(15) Uani 1 1 d . .
H87 H 0.5185 0.3065 1.0615 0.111 Uiso 1 1 calc R U
C88 C 0.5288(3) 0.3804(2) 1.07659(18) 0.0932(15) Uani 1 1 d . .
H88 H 0.4910 0.3877 1.0810 0.112 Uiso 1 1 calc R U
C89 C 0.6202(3) 0.2696(2) 1.04776(17) 0.0873(14) Uani 1 1 d . .
H89 H 0.5924 0.2461 1.0411 0.105 Uiso 1 1 calc R U
C90 C 0.4407(2) 0.5405(2) 1.14805(18) 0.0848(14) Uani 1 1 d . .
C91 C 0.4178(3) 0.5042(2) 1.1790(2) 0.0947(15) Uani 1 1 d . .
H91 H 0.4350 0.4730 1.1815 0.114 Uiso 1 1 calc R U
C92 C 0.3703(2) 0.5139(2) 1.2060(2) 0.0910(15) Uani 1 1 d . .
H92 H 0.3552 0.4894 1.2265 0.109 Uiso 1 1 calc R U
C93 C 0.3449(2) 0.5609(2) 1.20241(18) 0.0864(14) Uani 1 1 d . .
C94 C 0.3683(2) 0.5973(2) 1.17132(19) 0.0894(15) Uani 1 1 d . .
H94 H 0.3515 0.6286 1.1683 0.107 Uiso 1 1 calc R U
C95 C 0.4165(2) 0.5864(2) 1.14517(18) 0.0908(15) Uani 1 1 d . .
H95 H 0.4326 0.6110 1.1253 0.109 Uiso 1 1 calc R U
C96 C 0.2927(2) 0.5736(2) 1.2309(2) 0.0957(15) Uani 1 1 d . .
H96 H 0.2740 0.6036 1.2245 0.115 Uiso 1 1 calc R U
C97 C 0.0426(2) 0.2063(2) 0.78263(17) 0.0918(16) Uani 1 1 d . .
H97 H 0.0436 0.2170 0.7480 0.110 Uiso 1 1 calc R U
C98 C -0.0112(2) 0.1773(2) 0.79183(19) 0.1034(18) Uani 1 1 d . .
H98A H -0.0430 0.1972 0.7811 0.124 Uiso 1 1 calc R U
H98B H -0.0153 0.1711 0.8269 0.124 Uiso 1 1 calc R U
C99 C -0.0114(3) 0.1269(2) 0.7640(2) 0.1008(17) Uani 1 1 d . .
H99A H -0.0448 0.1082 0.7728 0.121 Uiso 1 1 calc R U
H99B H -0.0125 0.1332 0.7288 0.121 Uiso 1 1 calc R U
C100 C 0.0385(3) 0.0963(2) 0.7756(2) 0.109(2) Uani 1 1 d . .
H10A H 0.0380 0.0661 0.7556 0.131 Uiso 1 1 calc R U
H10B H 0.0371 0.0862 0.8100 0.131 Uiso 1 1 calc R U
C101 C 0.0939(3) 0.1251(2) 0.76599(18) 0.1027(17) Uani 1 1 d . .
H10C H 0.1254 0.1048 0.7766 0.123 Uiso 1 1 calc R U
H10D H 0.0978 0.1313 0.7309 0.123 Uiso 1 1 calc R U
C102 C 0.0948(2) 0.1746(2) 0.79345(18) 0.0926(15) Uani 1 1 d . .
H102 H 0.0965 0.1679 0.8290 0.111 Uiso 1 1 calc R U
C103 C 0.1747(2) 0.5233(2) 1.26772(17) 0.0853(14) Uani 1 1 d . .
H103 H 0.1838 0.4891 1.2783 0.102 Uiso 1 1 calc R U
C104 C 0.1176(2) 0.5386(2) 1.28909(19) 0.0973(16) Uani 1 1 d . .
H10E H 0.1075 0.5717 1.2772 0.117 Uiso 1 1 calc R U
H10F H 0.0892 0.5151 1.2783 0.117 Uiso 1 1 calc R U
C105 C 0.1203(3) 0.5390(3) 1.3448(2) 0.120(2) Uani 1 1 d . .
H10G H 0.0846 0.5501 1.3579 0.144 Uiso 1 1 calc R U
H10H H 0.1271 0.5052 1.3567 0.144 Uiso 1 1 calc R U
C106 C 0.1651(3) 0.5725(3) 1.3629(2) 0.149(3) Uani 1 1 d . .
H10I H 0.1668 0.5706 1.3987 0.179 Uiso 1 1 calc R U
H10J H 0.1564 0.6068 1.3539 0.179 Uiso 1 1 calc R U
C107 C 0.2219(3) 0.5579(4) 1.3412(2) 0.151(3) Uani 1 1 d . .
H10K H 0.2504 0.5811 1.3529 0.182 Uiso 1 1 calc R U
H10L H 0.2320 0.5245 1.3524 0.182 Uiso 1 1 calc R U
C108 C 0.2200(2) 0.5589(2) 1.28548(18) 0.0934(16) Uani 1 1 d . .
H108 H 0.2110 0.5930 1.2745 0.112 Uiso 1 1 calc R U
C109 C 0.1001(3) 0.8184(2) 0.79115(18) 0.0930(15) Uani 1 1 d . .
H109 H 0.1247 0.8375 0.8132 0.112 Uiso 1 1 calc R U
C110 C 0.0423(3) 0.8400(2) 0.7931(2) 0.1028(17) Uani 1 1 d . .
H11A H 0.0300 0.8417 0.8272 0.123 Uiso 1 1 calc R U
H11B H 0.0167 0.8183 0.7754 0.123 Uiso 1 1 calc R U
C111 C 0.0404(3) 0.8919(2) 0.7709(2) 0.122(2) Uani 1 1 d . .
H11C H 0.0019 0.9035 0.7710 0.146 Uiso 1 1 calc R U
H11D H 0.0621 0.9144 0.7915 0.146 Uiso 1 1 calc R U
C112 C 0.0621(3) 0.8947(2) 0.7200(2) 0.1125(19) Uani 1 1 d . .
H11E H 0.0625 0.9294 0.7091 0.135 Uiso 1 1 calc R U
H11F H 0.0378 0.8759 0.6980 0.135 Uiso 1 1 calc R U
C113 C 0.1220(3) 0.8730(2) 0.7182(2) 0.120(2) Uani 1 1 d . .
H11G H 0.1351 0.8730 0.6843 0.144 Uiso 1 1 calc R U
H11H H 0.1468 0.8942 0.7373 0.144 Uiso 1 1 calc R U
C114 C 0.1244(3) 0.8193(2) 0.7386(2) 0.0967(16) Uani 1 1 d . .
H114 H 0.1027 0.7968 0.7173 0.116 Uiso 1 1 calc R U
C115 C 0.5257(3) 0.45281(18) 0.45143(16) 0.0884(15) Uani 1 1 d . .
H115 H 0.4880 0.4665 0.4461 0.106 Uiso 1 1 calc R U
C116 C 0.5365(3) 0.4109(2) 0.41361(18) 0.113(2) Uani 1 1 d . .
H11I H 0.5724 0.3953 0.4203 0.135 Uiso 1 1 calc R U
H11J H 0.5077 0.3854 0.4166 0.135 Uiso 1 1 calc R U
C117 C 0.5363(4) 0.4314(3) 0.36264(19) 0.128(2) Uani 1 1 d . .
H11K H 0.4994 0.4447 0.3550 0.154 Uiso 1 1 calc R U
H11L H 0.5445 0.4048 0.3393 0.154 Uiso 1 1 calc R U
C118 C 0.5806(3) 0.4736(2) 0.35746(19) 0.121(2) Uani 1 1 d . .
H11M H 0.6176 0.4601 0.3638 0.146 Uiso 1 1 calc R U
H11N H 0.5801 0.4866 0.3240 0.146 Uiso 1 1 calc R U
C119 C 0.5683(3) 0.5155(2) 0.39357(18) 0.1062(18) Uani 1 1 d . .
H11O H 0.5320 0.5302 0.3862 0.127 Uiso 1 1 calc R U
H11P H 0.5965 0.5416 0.3905 0.127 Uiso 1 1 calc R U
C120 C 0.5682(3) 0.49468(19) 0.44694(16) 0.0882(15) Uani 1 1 d . .
H120 H 0.6057 0.4828 0.4562 0.106 Uiso 1 1 calc R U
C121 C 0.7028(2) 0.20761(18) 0.97509(17) 0.0851(14) Uani 1 1 d . .
H121 H 0.7344 0.2309 0.9722 0.102 Uiso 1 1 calc R U
C122 C 0.7195(3) 0.1562(2) 0.9573(2) 0.1004(17) Uani 1 1 d . .
H12A H 0.6866 0.1349 0.9561 0.120 Uiso 1 1 calc R U
H12B H 0.7344 0.1588 0.9241 0.120 Uiso 1 1 calc R U
C123 C 0.7625(3) 0.1325(3) 0.9900(3) 0.122(2) Uani 1 1 d . .
H12C H 0.7965 0.1525 0.9897 0.147 Uiso 1 1 calc R U
H12D H 0.7717 0.0993 0.9776 0.147 Uiso 1 1 calc R U
C124 C 0.7405(4) 0.1285(3) 1.0421(2) 0.135(3) Uani 1 1 d . .
H12E H 0.7684 0.1130 1.0631 0.162 Uiso 1 1 calc R U
H12F H 0.7071 0.1077 1.0425 0.162 Uiso 1 1 calc R U
C125 C 0.7266(3) 0.1805(3) 1.0614(2) 0.118(2) Uani 1 1 d . .
H12G H 0.7127 0.1780 1.0950 0.142 Uiso 1 1 calc R U
H12H H 0.7602 0.2009 1.0617 0.142 Uiso 1 1 calc R U
C126 C 0.6828(2) 0.2049(2) 1.02920(16) 0.0906(15) Uani 1 1 d . .
H126 H 0.6481 0.1852 1.0308 0.109 Uiso 1 1 calc R U
C127 C 0.7313(2) 0.80761(17) 0.94091(18) 0.0805(13) Uani 1 1 d . .
H127 H 0.7041 0.8271 0.9601 0.097 Uiso 1 1 calc R U
C128 C 0.7714(3) 0.8432(2) 0.9160(2) 0.0976(16) Uani 1 1 d . .
H12I H 0.7504 0.8661 0.8952 0.117 Uiso 1 1 calc R U
H12J H 0.7966 0.8242 0.8949 0.117 Uiso 1 1 calc R U
C129 C 0.8056(3) 0.8732(2) 0.9529(2) 0.1014(16) Uani 1 1 d . .
H12K H 0.7810 0.8943 0.9725 0.122 Uiso 1 1 calc R U
H12L H 0.8320 0.8947 0.9357 0.122 Uiso 1 1 calc R U
C130 C 0.8381(2) 0.8356(2) 0.9875(2) 0.1029(17) Uani 1 1 d . .
H13A H 0.8648 0.8164 0.9681 0.123 Uiso 1 1 calc R U
H13B H 0.8588 0.8542 1.0123 0.123 Uiso 1 1 calc R U
C131 C 0.7988(3) 0.8012(2) 1.0119(2) 0.1009(16) Uani 1 1 d . .
H13C H 0.7747 0.8203 1.0338 0.121 Uiso 1 1 calc R U
H13D H 0.8199 0.7776 1.0318 0.121 Uiso 1 1 calc R U
C132 C 0.7628(2) 0.77239(19) 0.97558(19) 0.0870(14) Uani 1 1 d . .
H132 H 0.7868 0.7502 0.9560 0.104 Uiso 1 1 calc R U

loop_
_atom_site_aniso_label
_atom_site_aniso_U_11
_atom_site_aniso_U_22
_atom_site_aniso_U_33
_atom_site_aniso_U_23
_atom_site_aniso_U_13
_atom_site_aniso_U_12
N1 0.102(3) 0.100(3) 0.050(2) -0.013(2) -0.0008(19) 0.003(2)
N2 0.097(3) 0.091(3) 0.060(2) -0.001(2) -0.004(2) 0.004(2)
N3 0.096(3) 0.097(3) 0.057(2) -0.008(2) 0.003(2) -0.004(2)
N4 0.101(3) 0.110(3) 0.058(2) 0.000(2) -0.003(2) -0.012(3)
N5 0.097(3) 0.084(3) 0.065(2) -0.008(2) -0.012(2) 0.004(2)
N6 0.123(4) 0.099(3) 0.068(2) 0.003(2) -0.010(3) 0.007(3)
N7 0.096(3) 0.079(2) 0.071(2) 0.018(2) 0.000(2) 0.005(2)
N8 0.091(3) 0.075(2) 0.074(2) 0.020(2) 0.012(2) 0.005(2)
N9 0.098(3) 0.077(3) 0.076(3) 0.015(2) 0.004(2) 0.000(2)
N10 0.114(3) 0.088(3) 0.062(2) 0.007(2) 0.000(2) 0.014(2)
N11 0.093(3) 0.101(3) 0.061(2) -0.009(2) 0.003(2) -0.023(2)
N12 0.100(3) 0.084(3) 0.060(2) 0.004(2) -0.006(2) 0.009(2)
N13 0.111(3) 0.109(3) 0.073(3) -0.031(2) 0.011(3) -0.019(3)
N14 0.106(4) 0.097(3) 0.072(3) -0.025(2) 0.012(2) -0.014(3)
N15 0.100(3) 0.087(3) 0.073(3) -0.021(2) 0.007(2) -0.009(2)
N16 0.128(4) 0.088(3) 0.059(2) -0.008(2) 0.019(2) 0.003(2)
N17 0.109(4) 0.095(3) 0.082(3) -0.003(2) 0.005(2) 0.001(3)
N18 0.097(3) 0.072(2) 0.075(2) -0.0080(19) 0.004(2) -0.005(2)
N19 0.113(4) 0.089(3) 0.131(4) 0.021(3) 0.031(3) 0.001(3)
N20 0.093(3) 0.089(3) 0.087(3) 0.003(2) 0.010(2) -0.005(2)
N21 0.111(4) 0.090(3) 0.095(3) 0.016(2) 0.019(3) -0.011(3)
N22 0.122(4) 0.102(3) 0.056(2) 0.005(2) -0.004(2) 0.008(3)
N23 0.099(3) 0.118(3) 0.063(2) -0.019(2) -0.001(2) -0.015(3)
N24 0.104(3) 0.091(3) 0.081(3) 0.008(2) 0.003(2) -0.007(3)
C1 0.092(3) 0.095(4) 0.055(3) -0.001(3) 0.006(2) 0.002(3)
C2 0.097(4) 0.098(4) 0.062(3) 0.008(3) 0.005(3) 0.014(3)
C3 0.102(4) 0.112(4) 0.056(3) -0.006(3) 0.002(3) 0.007(3)
C4 0.086(3) 0.098(4) 0.059(3) -0.007(3) 0.005(2) -0.006(3)
C5 0.123(4) 0.094(4) 0.055(3) -0.002(3) 0.004(3) -0.007(3)
C6 0.124(4) 0.093(3) 0.058(3) 0.001(3) 0.003(3) -0.009(3)
C7 0.091(3) 0.110(4) 0.056(3) -0.005(3) 0.003(2) -0.012(3)
C8 0.138(5) 0.124(5) 0.057(3) -0.006(3) 0.004(3) -0.048(4)
C9 0.137(5) 0.110(4) 0.053(3) -0.009(3) 0.011(3) -0.028(4)
C10 0.114(4) 0.106(4) 0.059(3) 0.001(3) 0.001(3) -0.029(3)
C11 0.102(4) 0.088(3) 0.060(3) -0.010(3) 0.002(3) 0.005(3)
C12 0.139(5) 0.089(4) 0.064(3) 0.003(3) -0.021(3) -0.011(3)
C13 0.133(5) 0.107(4) 0.065(3) -0.001(3) -0.013(3) -0.004(4)
C14 0.114(4) 0.092(4) 0.067(3) -0.002(3) -0.006(3) 0.012(3)
C15 0.136(5) 0.101(4) 0.077(3) -0.011(3) -0.020(3) 0.019(4)
C16 0.144(5) 0.088(4) 0.066(3) -0.008(3) -0.023(3) 0.020(3)
C17 0.118(4) 0.094(4) 0.072(3) -0.009(3) -0.009(3) 0.014(3)
C18 0.114(4) 0.094(3) 0.049(2) -0.007(2) 0.000(3) 0.004(3)
C19 0.112(4) 0.100(4) 0.063(3) 0.005(3) -0.001(3) -0.011(3)
C20 0.102(4) 0.098(4) 0.061(3) -0.001(3) -0.007(3) -0.013(3)
C21 0.108(4) 0.074(3) 0.057(3) -0.004(2) -0.009(3) 0.004(3)
C22 0.134(4) 0.078(3) 0.057(3) -0.007(2) 0.001(3) -0.011(3)
C23 0.128(5) 0.094(3) 0.061(3) -0.010(3) 0.000(3) -0.018(3)
C24 0.116(4) 0.075(3) 0.058(3) -0.008(2) 0.000(3) 0.003(3)
C25 0.101(4) 0.076(3) 0.074(3) 0.016(2) 0.004(3) 0.005(3)
C26 0.095(4) 0.067(3) 0.074(3) 0.003(2) 0.005(3) 0.010(3)
C27 0.091(4) 0.078(3) 0.082(3) 0.017(3) 0.004(3) 0.006(3)
C28 0.093(4) 0.075(3) 0.074(3) 0.018(2) 0.000(3) -0.002(3)
C29 0.097(4) 0.100(4) 0.069(3) 0.020(3) 0.002(3) 0.001(3)
C30 0.089(4) 0.098(4) 0.078(3) 0.012(3) 0.008(3) 0.015(3)
C31 0.095(4) 0.088(3) 0.073(3) 0.022(3) 0.004(3) 0.005(3)
C32 0.095(4) 0.097(4) 0.103(4) 0.036(3) -0.015(3) 0.001(3)
C33 0.086(4) 0.104(4) 0.094(4) 0.038(3) 0.011(3) 0.023(3)
C34 0.106(4) 0.095(4) 0.066(3) 0.009(3) 0.005(3) 0.007(3)
C35 0.095(4) 0.067(3) 0.076(3) 0.003(2) 0.009(3) -0.003(3)
C36 0.088(4) 0.077(3) 0.082(3) 0.013(3) 0.013(3) 0.008(3)
C37 0.085(4) 0.077(3) 0.075(3) 0.002(2) -0.001(3) 0.006(3)
C38 0.096(4) 0.092(3) 0.066(3) -0.007(3) 0.012(3) -0.021(3)
C39 0.136(5) 0.150(5) 0.059(3) 0.000(3) -0.002(3) -0.053(4)
C40 0.113(4) 0.121(4) 0.063(3) 0.006(3) 0.001(3) -0.034(4)
C41 0.117(4) 0.095(4) 0.066(3) -0.004(3) 0.012(3) -0.020(3)
C42 0.090(4) 0.079(3) 0.075(3) 0.014(2) -0.002(3) 0.000(3)
C43 0.098(4) 0.102(4) 0.070(3) 0.023(3) 0.005(3) -0.001(3)
C44 0.105(4) 0.087(3) 0.070(3) 0.019(2) 0.000(3) 0.000(3)
C45 0.095(4) 0.079(3) 0.069(3) 0.011(2) -0.001(3) 0.011(3)
C46 0.090(4) 0.125(4) 0.087(4) 0.036(3) 0.002(3) 0.006(3)
C47 0.110(5) 0.094(4) 0.087(3) 0.033(3) 0.002(3) 0.004(3)
C48 0.098(4) 0.086(3) 0.074(3) 0.012(3) -0.002(3) 0.005(3)
C49 0.103(5) 0.106(4) 0.078(3) -0.026(3) 0.013(3) -0.016(3)
C50 0.120(5) 0.086(3) 0.065(3) -0.016(3) 0.007(3) -0.018(3)
C51 0.100(4) 0.081(3) 0.071(3) -0.017(3) 0.006(3) -0.012(3)
C52 0.103(4) 0.123(4) 0.074(3) -0.037(3) 0.011(3) -0.008(3)
C53 0.124(4) 0.093(3) 0.064(3) -0.020(3) 0.014(3) -0.011(3)
C54 0.111(5) 0.103(4) 0.072(3) -0.023(3) 0.010(3) -0.001(3)
C55 0.126(5) 0.129(5) 0.074(3) -0.043(3) 0.010(3) -0.010(4)
C56 0.111(5) 0.215(8) 0.103(5) -0.081(5) -0.006(4) 0.022(5)
C57 0.107(5) 0.205(7) 0.098(4) -0.068(5) 0.001(4) 0.012(5)
C58 0.104(4) 0.142(5) 0.075(3) -0.035(3) 0.016(3) 0.007(4)
C59 0.090(4) 0.103(4) 0.081(3) -0.018(3) 0.009(3) 0.002(3)
C60 0.107(5) 0.131(4) 0.076(3) -0.034(3) -0.004(3) 0.014(4)
C61 0.109(5) 0.138(5) 0.082(4) -0.041(3) 0.010(3) 0.004(4)
C62 0.109(4) 0.112(4) 0.072(3) -0.016(3) 0.002(3) -0.002(4)
C63 0.120(5) 0.108(4) 0.070(3) -0.022(3) 0.005(3) -0.011(4)
C64 0.104(4) 0.093(3) 0.070(3) -0.014(3) 0.006(3) 0.001(3)
C65 0.115(5) 0.116(4) 0.063(3) -0.016(3) 0.003(3) 0.007(4)
C66 0.108(4) 0.091(3) 0.075(3) -0.025(3) 0.012(3) -0.016(3)
C67 0.097(4) 0.089(3) 0.078(3) -0.022(3) 0.009(3) -0.014(3)
C68 0.095(3) 0.083(3) 0.076(3) -0.012(3) 0.003(3) 0.004(3)
C69 0.107(4) 0.091(3) 0.062(3) -0.016(3) 0.005(3) -0.006(3)
C70 0.098(4) 0.099(4) 0.074(3) -0.015(3) 0.012(3) -0.011(3)
C71 0.091(3) 0.096(3) 0.078(3) -0.021(3) 0.008(3) -0.005(3)
C72 0.093(4) 0.090(3) 0.070(3) -0.011(2) 0.008(3) -0.006(3)
C73 0.102(4) 0.098(4) 0.110(4) 0.015(3) 0.026(4) -0.004(4)
C74 0.098(4) 0.093(4) 0.087(3) 0.008(3) -0.006(3) -0.013(3)
C75 0.108(4) 0.081(4) 0.099(4) 0.016(3) 0.026(3) -0.002(3)
C76 0.108(5) 0.093(4) 0.156(6) 0.037(4) 0.038(4) 0.001(4)
C77 0.117(5) 0.098(4) 0.094(4) 0.002(3) 0.019(3) -0.022(4)
C78 0.108(4) 0.093(4) 0.091(4) -0.002(3) 0.014(3) -0.001(3)
C79 0.115(5) 0.106(5) 0.196(7) 0.045(5) 0.072(5) 0.001(4)
C80 0.177(8) 0.097(5) 0.356(16) 0.048(7) 0.142(10) 0.008(5)
C81 0.165(7) 0.097(5) 0.323(14) 0.059(6) 0.128(9) 0.015(5)
C82 0.133(6) 0.096(5) 0.182(7) 0.023(5) 0.058(5) 0.014(4)
C83 0.104(5) 0.099(4) 0.083(3) 0.006(3) 0.016(3) 0.000(4)
C84 0.105(5) 0.097(4) 0.115(4) 0.006(3) 0.020(4) -0.007(3)
C85 0.127(5) 0.100(4) 0.097(4) -0.011(3) 0.023(4) 0.011(4)
C86 0.106(4) 0.094(4) 0.060(3) 0.003(3) 0.003(3) -0.001(4)
C87 0.114(5) 0.091(4) 0.073(3) -0.001(3) 0.007(3) -0.001(3)
C88 0.103(4) 0.102(4) 0.075(3) 0.004(3) 0.005(3) -0.003(4)
C89 0.101(4) 0.102(4) 0.060(3) 0.005(3) -0.002(3) 0.004(3)
C90 0.097(4) 0.079(3) 0.078(3) -0.004(3) 0.005(3) 0.000(3)
C91 0.109(4) 0.082(3) 0.093(3) 0.004(3) 0.014(3) -0.001(3)
C92 0.101(4) 0.087(4) 0.086(3) -0.007(3) 0.016(3) -0.003(3)
C93 0.100(4) 0.093(4) 0.066(3) -0.003(3) -0.006(3) -0.012(3)
C94 0.106(4) 0.086(3) 0.077(3) -0.007(3) -0.010(3) 0.001(3)
C95 0.100(4) 0.102(4) 0.070(3) 0.015(3) 0.006(3) -0.007(3)
C96 0.097(4) 0.112(4) 0.078(3) -0.026(3) 0.000(3) -0.004(3)
C97 0.107(4) 0.118(4) 0.051(2) -0.004(3) -0.004(3) -0.027(4)
C98 0.100(4) 0.142(5) 0.069(3) 0.001(3) -0.003(3) -0.043(4)
C99 0.117(5) 0.115(4) 0.071(3) 0.002(3) -0.012(3) -0.026(4)
C100 0.141(6) 0.118(4) 0.068(3) 0.006(3) -0.016(3) -0.050(4)
C101 0.132(5) 0.114(4) 0.062(3) -0.008(3) 0.000(3) -0.023(4)
C102 0.108(4) 0.107(4) 0.062(3) -0.003(3) -0.003(3) -0.014(4)
C103 0.098(4) 0.096(3) 0.062(3) -0.004(2) -0.008(3) 0.001(3)
C104 0.101(4) 0.111(4) 0.080(3) -0.013(3) 0.004(3) -0.010(3)
C105 0.108(4) 0.167(6) 0.084(4) -0.028(4) 0.018(3) -0.040(4)
C106 0.123(5) 0.239(8) 0.085(4) -0.081(5) 0.032(4) -0.048(6)
C107 0.142(6) 0.247(9) 0.065(3) -0.060(5) 0.012(4) -0.058(6)
C108 0.098(4) 0.113(4) 0.068(3) -0.034(3) 0.010(3) -0.016(3)
C109 0.123(5) 0.094(4) 0.062(3) 0.003(3) 0.001(3) 0.006(3)
C110 0.130(5) 0.103(4) 0.075(3) 0.007(3) 0.009(3) 0.022(4)
C111 0.148(6) 0.116(5) 0.101(4) 0.002(4) -0.007(4) 0.029(4)
C112 0.129(5) 0.118(5) 0.090(4) 0.018(3) -0.008(4) 0.018(4)
C113 0.158(6) 0.112(4) 0.090(4) 0.012(3) 0.006(4) 0.024(4)
C114 0.116(5) 0.093(4) 0.081(3) 0.003(3) -0.003(3) 0.009(3)
C115 0.131(4) 0.083(3) 0.051(2) 0.006(2) 0.001(3) 0.005(3)
C116 0.183(6) 0.095(4) 0.060(3) -0.011(3) 0.000(3) -0.005(4)
C117 0.204(7) 0.121(5) 0.059(3) -0.026(3) 0.016(4) -0.002(5)
C118 0.196(7) 0.116(4) 0.052(3) -0.007(3) 0.026(4) 0.026(5)
C119 0.150(5) 0.105(4) 0.063(3) 0.003(3) 0.035(3) 0.005(4)
C120 0.117(4) 0.093(3) 0.054(2) -0.010(2) 0.017(3) 0.005(3)
C121 0.107(4) 0.085(3) 0.063(3) 0.012(2) 0.007(3) 0.009(3)
C122 0.135(5) 0.085(3) 0.081(3) 0.006(3) 0.001(3) 0.024(3)
C123 0.129(5) 0.111(4) 0.127(5) 0.018(4) -0.002(4) 0.031(4)
C124 0.174(7) 0.123(5) 0.108(5) 0.032(4) 0.008(5) 0.058(5)
C125 0.137(5) 0.148(6) 0.070(3) 0.030(4) -0.007(3) 0.021(4)
C126 0.113(4) 0.101(4) 0.058(3) 0.017(3) 0.002(3) 0.019(3)
C127 0.091(3) 0.070(3) 0.081(3) 0.003(3) 0.001(3) -0.003(3)
C128 0.115(4) 0.088(3) 0.090(3) 0.009(3) -0.011(3) -0.007(3)
C129 0.111(4) 0.083(3) 0.111(4) 0.006(3) -0.007(3) -0.011(3)
C130 0.090(4) 0.107(4) 0.111(4) 0.008(3) -0.015(3) -0.021(3)
C131 0.105(4) 0.101(4) 0.097(4) 0.008(3) -0.013(3) -0.011(3)
C132 0.087(3) 0.084(3) 0.090(3) 0.005(3) 0.011(3) -0.008(3)

loop_
_atom_type_symbol
_atom_type_description
_atom_type_scat_dispersion_real
_atom_type_scat_dispersion_imag
_atom_type_scat_source
C C -0.0020 0.0021 'International Tables Vol C Tables 4.2.6.8 and 6.1.1.4'
H H 0.0000 0.0000 'International Tables Vol C Tables 4.2.6.8 and 6.1.1.4'
N N -0.0031 0.0043 'International Tables Vol C Tables 4.2.6.8 and 6.1.1.4'

loop_
_geom_angle_atom_site_label_1
_geom_angle_atom_site_label_2
_geom_angle_atom_site_label_3
_geom_angle
C3 N1 C1 113.0(4)
C3 N2 C2 114.0(4)
C1 N3 C2 116.4(4)
C10 N4 C97 118.2(4)
C24 N5 C103 118.5(4)
C17 N6 C109 118.3(5)
C25 N7 C27 115.5(4)
C26 N8 C25 114.2(4)
C26 N9 C27 116.0(4)
C34 N10 C115 115.9(5)
C41 N11 C102 118.7(4)
C48 N12 C121 119.5(4)
C49 N13 C51 115.6(5)
C49 N14 C50 115.2(5)
C51 N15 C50 116.3(4)
C58 N16 C120 115.9(5)
C65 N17 C114 118.9(5)
C72 N18 C127 117.7(4)
C75 N19 C73 115.1(5)
C74 N20 C75 115.6(5)
C73 N21 C74 114.3(5)
C89 N22 C126 117.5(5)
C96 N23 C108 114.7(5)
C82 N24 C132 115.4(5)
N3 C1 N1 125.2(5)
N3 C1 C4 120.0(4)
N1 C1 C4 114.8(5)
N2 C2 N3 124.3(5)
N2 C2 C11 116.8(5)
N3 C2 C11 118.6(4)
N2 C3 N1 127.0(4)
N2 C3 C18 117.7(5)
N1 C3 C18 115.3(5)
C9 C4 C5 117.4(5)
C9 C4 C1 121.2(5)
C5 C4 C1 121.3(4)
C6 C5 C4 121.2(4)
C6 C5 H5 119.4
C4 C5 H5 119.4
C5 C6 C7 121.2(5)
C5 C6 H6 119.4
C7 C6 H6 119.4
C6 C7 C8 117.1(5)
C6 C7 C10 122.6(5)
C8 C7 C10 120.2(4)
C9 C8 C7 122.3(5)
C9 C8 H8 118.8
C7 C8 H8 118.8
C8 C9 C4 120.8(5)
C8 C9 H9 119.6
C4 C9 H9 119.6
N4 C10 C7 122.8(5)
N4 C10 H10 118.6
C7 C10 H10 118.6
C16 C11 C12 119.2(5)
C16 C11 C2 119.8(5)
C12 C11 C2 120.9(5)
C13 C12 C11 119.0(5)
C13 C12 H12 120.5
C11 C12 H12 120.5
C12 C13 C14 121.6(5)
C12 C13 H13 119.2
C14 C13 H13 119.2
C13 C14 C15 118.8(5)
C13 C14 C17 123.3(5)
C15 C14 C17 117.9(5)
C16 C15 C14 118.8(5)
C16 C15 H15 120.6
C14 C15 H15 120.6
C11 C16 C15 122.5(5)
C11 C16 H16 118.7
C15 C16 H16 118.7
N6 C17 C14 120.2(5)
N6 C17 H17 119.9
C14 C17 H17 119.9
C23 C18 C19 119.6(4)
C23 C18 C3 121.8(5)
C19 C18 C3 118.5(5)
C20 C19 C18 118.9(5)
C20 C19 H19 120.5
C18 C19 H19 120.5
C21 C20 C19 120.7(5)
C21 C20 H20 119.6
C19 C20 H20 119.6
C20 C21 C22 119.8(4)
C20 C21 C24 120.8(5)
C22 C21 C24 119.4(5)
C23 C22 C21 119.8(5)
C23 C22 H22 120.1
C21 C22 H22 120.1
C18 C23 C22 121.0(5)
C18 C23 H23 119.5
C22 C23 H23 119.5
N5 C24 C21 119.6(5)
N5 C24 H24 120.2
C21 C24 H24 120.2
N7 C25 N8 125.6(4)
N7 C25 C28 117.6(5)
N8 C25 C28 116.8(5)
N9 C26 N8 125.5(5)
N9 C26 C35 116.8(4)
N8 C26 C35 117.7(5)
N7 C27 N9 123.1(5)
N7 C27 C42 119.3(5)
N9 C27 C42 117.6(4)
C29 C28 C33 119.3(4)
C29 C28 C25 121.2(5)
C33 C28 C25 119.3(5)
C30 C29 C28 121.4(5)
C30 C29 H29 119.3
C28 C29 H29 119.3
C29 C30 C31 118.5(5)
C29 C30 H30 120.8
C31 C30 H30 120.8
C32 C31 C30 120.2(4)
C32 C31 C34 116.4(5)
C30 C31 C34 123.4(5)
C31 C32 C33 121.4(5)
C31 C32 H32 119.3
C33 C32 H32 119.3
C32 C33 C28 119.2(5)
C32 C33 H33 120.4
C28 C33 H33 120.4
N10 C34 C31 124.3(5)
N10 C34 H34 117.9
C31 C34 H34 117.9
C40 C35 C36 119.2(5)
C40 C35 C26 119.0(5)
C36 C35 C26 121.7(4)
C37 C36 C35 121.2(5)
C37 C36 H36 119.4
C35 C36 H36 119.4
C36 C37 C38 120.2(5)
C36 C37 H37 119.9
C38 C37 H37 119.9
C39 C38 C37 117.6(5)
C39 C38 C41 120.8(5)
C37 C38 C41 121.6(5)
C40 C39 C38 122.5(5)
C40 C39 H39 118.7
C38 C39 H39 118.7
C39 C40 C35 119.0(5)
C39 C40 H40 120.5
C35 C40 H40 120.5
N11 C41 C38 124.3(5)
N11 C41 H41 117.8
C38 C41 H41 117.8
C47 C42 C43 119.7(5)
C47 C42 C27 121.2(5)
C43 C42 C27 119.0(5)
C44 C43 C42 119.5(5)
C44 C43 H43 120.2
C42 C43 H43 120.2
C43 C44 C45 121.4(4)
C43 C44 H44 119.3
C45 C44 H44 119.3
C46 C45 C44 117.9(5)
C46 C45 C48 121.1(5)
C44 C45 C48 120.7(4)
C45 C46 C47 120.6(5)
C45 C46 H46 119.7
C47 C46 H46 119.7
C42 C47 C46 120.8(5)
C42 C47 H47 119.6
C46 C47 H47 119.6
N12 C48 C45 120.4(5)
N12 C48 H48 119.8
C45 C48 H48 119.8
N13 C49 N14 125.6(5)
N13 C49 C52 118.1(6)
N14 C49 C52 116.3(5)
N15 C50 N14 123.0(5)
N15 C50 C59 118.3(5)
N14 C50 C59 118.8(5)
N15 C51 N13 124.2(5)
N15 C51 C66 116.5(4)
N13 C51 C66 119.3(5)
C57 C52 C53 120.7(5)
C57 C52 C49 120.5(5)
C53 C52 C49 118.8(6)
C54 C53 C52 116.5(6)
C54 C53 H53 121.7
C52 C53 H53 121.7
C55 C54 C53 122.9(5)
C55 C54 H54 118.6
C53 C54 H54 118.6
C54 C55 C56 118.8(5)
C54 C55 C58 122.6(6)
C56 C55 C58 118.6(7)
C57 C56 C55 120.4(7)
C57 C56 H56 119.8
C55 C56 H56 119.8
C56 C57 C52 120.4(6)
C56 C57 H57 119.8
C52 C57 H57 119.8
N16 C58 C55 119.0(6)
N16 C58 H58 120.5
C55 C58 H58 120.5
C64 C59 C60 119.8(5)
C64 C59 C50 121.3(5)
C60 C59 C50 118.8(5)
C61 C60 C59 119.1(5)
C61 C60 H60 120.4
C59 C60 H60 120.4
C60 C61 C62 123.2(5)
C60 C61 H61 118.4
C62 C61 H61 118.4
C61 C62 C63 116.4(6)
C61 C62 C65 122.0(5)
C63 C62 C65 121.7(5)
C64 C63 C62 122.2(5)
C64 C63 H63 118.9
C62 C63 H63 118.9
C63 C64 C59 119.2(5)
C63 C64 H64 120.4
C59 C64 H64 120.4
N17 C65 C62 121.9(6)
N17 C65 H65 119.0
C62 C65 H65 119.0
C71 C66 C67 119.9(5)
C71 C66 C51 119.6(5)
C67 C66 C51 120.3(5)
C68 C67 C66 119.9(5)
C68 C67 H67 120.0
C66 C67 H67 120.0
C67 C68 C69 120.2(5)
C67 C68 H68 119.9
C69 C68 H68 119.9
C70 C69 C68 119.5(5)
C70 C69 C72 118.9(5)
C68 C69 C72 121.4(5)
C69 C70 C71 120.6(5)
C69 C70 H70 119.7
C71 C70 H70 119.7
C66 C71 C70 119.8(5)
C66 C71 H71 120.1
C70 C71 H71 120.1
N18 C72 C69 123.4(5)
N18 C72 H72 118.3
C69 C72 H72 118.3
N21 C73 N19 125.9(5)
N21 C73 C76 119.4(6)
N19 C73 C76 114.3(6)
N20 C74 N21 124.6(5)
N20 C74 C90 117.1(5)
N21 C74 C90 118.3(5)
N19 C75 N20 124.4(5)
N19 C75 C83 116.9(5)
N20 C75 C83 118.7(5)
C77 C76 C81 118.2(6)
C77 C76 C73 122.0(6)
C81 C76 C73 119.6(6)
C78 C77 C76 120.6(6)
C78 C77 H77 119.7
C76 C77 H77 119.7
C79 C78 C77 119.1(5)
C79 C78 H78 120.5
C77 C78 H78 120.5
C78 C79 C80 120.4(6)
C78 C79 C82 122.7(6)
C80 C79 C82 116.2(6)
C81 C80 C79 118.2(8)
C81 C80 H80 120.9
C79 C80 H80 120.9
C80 C81 C76 121.8(7)
C80 C81 H81 119.1
C76 C81 H81 119.1
N24 C82 C79 120.5(7)
N24 C82 H82 119.7
C79 C82 H82 119.7
C88 C83 C84 120.7(5)
C88 C83 C75 122.0(6)
C84 C83 C75 117.3(6)
C85 C84 C83 118.0(6)
C85 C84 H84 121.0
C83 C84 H84 121.0
C86 C85 C84 121.4(6)
C86 C85 H85 119.3
C84 C85 H85 119.3
C85 C86 C87 119.8(5)
C85 C86 C89 121.0(6)
C87 C86 C89 119.2(6)
C88 C87 C86 119.7(5)
C88 C87 H87 120.1
C86 C87 H87 120.1
C83 C88 C87 120.3(6)
C83 C88 H88 119.8
C87 C88 H88 119.8
N22 C89 C86 122.7(6)
N22 C89 H89 118.7
C86 C89 H89 118.7
C95 C90 C91 119.6(5)
C95 C90 C74 121.4(5)
C91 C90 C74 119.0(5)
C92 C91 C90 121.0(5)
C92 C91 H91 119.5
C90 C91 H91 119.5
C91 C92 C93 119.3(5)
C91 C92 H92 120.3
C93 C92 H92 120.3
C92 C93 C94 119.4(5)
C92 C93 C96 121.8(5)
C94 C93 C96 118.8(5)
C95 C94 C93 119.7(5)
C95 C94 H94 120.2
C93 C94 H94 120.2
C90 C95 C94 120.9(5)
C90 C95 H95 119.5
C94 C95 H95 119.5
N23 C96 C93 120.7(6)
N23 C96 H96 119.7
C93 C96 H96 119.7
N4 C97 C98 110.3(5)
N4 C97 C102 107.7(4)
C98 C97 C102 111.9(5)
N4 C97 H97 109.0
C98 C97 H97 109.0
C102 C97 H97 109.0
C97 C98 C99 111.5(5)
C97 C98 H98A 109.3
C99 C98 H98A 109.3
C97 C98 H98B 109.3
C99 C98 H98B 109.3
H98A C98 H98B 108.0
C100 C99 C98 112.1(5)
C100 C99 H99A 109.2
C98 C99 H99A 109.2
C100 C99 H99B 109.2
C98 C99 H99B 109.2
H99A C99 H99B 107.9
C99 C100 C101 112.1(5)
C99 C100 H10A 109.2
C101 C100 H10A 109.2
C99 C100 H10B 109.2
C101 C100 H10B 109.2
H10A C100 H10B 107.9
C102 C101 C100 111.2(5)
C102 C101 H10C 109.4
C100 C101 H10C 109.4
C102 C101 H10D 109.4
C100 C101 H10D 109.4
H10C C101 H10D 108.0
N11 C102 C101 109.3(4)
N11 C102 C97 108.8(4)
C101 C102 C97 112.0(5)
N11 C102 H102 108.9
C101 C102 H102 108.9
C97 C102 H102 108.9
N5 C103 C108 108.4(4)
N5 C103 C104 109.9(4)
C108 C103 C104 110.3(4)
N5 C103 H103 109.4
C108 C103 H103 109.4
C104 C103 H103 109.4
C105 C104 C103 110.0(5)
C105 C104 H10E 109.7
C103 C104 H10E 109.7
C105 C104 H10F 109.7
C103 C104 H10F 109.7
H10E C104 H10F 108.2
C106 C105 C104 111.5(5)
C106 C105 H10G 109.3
C104 C105 H10G 109.3
C106 C105 H10H 109.3
C104 C105 H10H 109.3
H10G C105 H10H 108.0
C105 C106 C107 111.2(5)
C105 C106 H10I 109.4
C107 C106 H10I 109.4
C105 C106 H10J 109.4
C107 C106 H10J 109.4
H10I C106 H10J 108.0
C108 C107 C106 110.7(6)
C108 C107 H10K 109.5
C106 C107 H10K 109.5
C108 C107 H10L 109.5
C106 C107 H10L 109.5
H10K C107 H10L 108.1
N23 C108 C107 111.6(5)
N23 C108 C103 108.9(4)
C107 C108 C103 109.1(5)
N23 C108 H108 109.1
C107 C108 H108 109.1
C103 C108 H108 109.1
N6 C109 C110 111.4(5)
N6 C109 C114 105.6(4)
C110 C109 C114 112.1(4)
N6 C109 H109 109.2
C110 C109 H109 109.2
C114 C109 H109 109.2
C109 C110 C111 111.5(5)
C109 C110 H11A 109.3
C111 C110 H11A 109.3
C109 C110 H11B 109.3
C111 C110 H11B 109.3
H11A C110 H11B 108.0
C112 C111 C110 114.3(5)
C112 C111 H11C 108.7
C110 C111 H11C 108.7
C112 C111 H11D 108.7
C110 C111 H11D 108.7
H11C C111 H11D 107.6
C111 C112 C113 109.6(5)
C111 C112 H11E 109.8
C113 C112 H11E 109.8
C111 C112 H11F 109.8
C113 C112 H11F 109.8
H11E C112 H11F 108.2
C114 C113 C112 112.0(6)
C114 C113 H11G 109.2
C112 C113 H11G 109.2
C114 C113 H11H 109.2
C112 C113 H11H 109.2
H11G C113 H11H 107.9
N17 C114 C113 109.3(5)
N17 C114 C109 109.1(4)
C113 C114 C109 109.5(5)
N17 C114 H114 109.6
C113 C114 H114 109.6
C109 C114 H114 109.6
N10 C115 C120 108.3(4)
N10 C115 C116 109.4(4)
C120 C115 C116 111.7(5)
N10 C115 H115 109.1
C120 C115 H115 109.1
C116 C115 H115 109.1
C117 C116 C115 110.5(5)
C117 C116 H11I 109.5
C115 C116 H11I 109.5
C117 C116 H11J 109.5
C115 C116 H11J 109.5
H11I C116 H11J 108.1
C116 C117 C118 110.5(6)
C116 C117 H11K 109.6
C118 C117 H11K 109.6
C116 C117 H11L 109.6
C118 C117 H11L 109.6
H11K C117 H11L 108.1
C119 C118 C117 110.2(5)
C119 C118 H11M 109.6
C117 C118 H11M 109.6
C119 C118 H11N 109.6
C117 C118 H11N 109.6
H11M C118 H11N 108.1
C118 C119 C120 109.7(4)
C118 C119 H11O 109.7
C120 C119 H11O 109.7
C118 C119 H11P 109.7
C120 C119 H11P 109.7
H11O C119 H11P 108.2
N16 C120 C115 106.5(4)
N16 C120 C119 108.3(4)
C115 C120 C119 109.9(4)
N16 C120 H120 110.7
C115 C120 H120 110.7
C119 C120 H120 110.7
N12 C121 C122 109.3(4)
N12 C121 C126 106.9(4)
C122 C121 C126 110.0(4)
N12 C121 H121 110.2
C122 C121 H121 110.2
C126 C121 H121 110.2
C123 C122 C121 112.2(5)
C123 C122 H12A 109.2
C121 C122 H12A 109.2
C123 C122 H12B 109.2
C121 C122 H12B 109.2
H12A C122 H12B 107.9
C122 C123 C124 110.0(6)
C122 C123 H12C 109.7
C124 C123 H12C 109.7
C122 C123 H12D 109.7
C124 C123 H12D 109.7
H12C C123 H12D 108.2
C123 C124 C125 109.6(5)
C123 C124 H12E 109.8
C125 C124 H12E 109.8
C123 C124 H12F 109.8
C125 C124 H12F 109.8
H12E C124 H12F 108.2
C126 C125 C124 110.2(5)
C126 C125 H12G 109.6
C124 C125 H12G 109.6
C126 C125 H12H 109.6
C124 C125 H12H 109.6
H12G C125 H12H 108.1
N22 C126 C125 110.8(5)
N22 C126 C121 107.7(4)
C125 C126 C121 110.9(5)
N22 C126 H126 109.2
C125 C126 H126 109.2
C121 C126 H126 109.2
N18 C127 C128 109.6(4)
N18 C127 C132 109.8(4)
C128 C127 C132 110.6(4)
N18 C127 H127 108.9
C128 C127 H127 108.9
C132 C127 H127 108.9
C127 C128 C129 112.1(5)
C127 C128 H12I 109.2
C129 C128 H12I 109.2
C127 C128 H12J 109.2
C129 C128 H12J 109.2
H12I C128 H12J 107.9
C128 C129 C130 108.7(4)
C128 C129 H12K 110.0
C130 C129 H12K 110.0
C128 C129 H12L 110.0
C130 C129 H12L 110.0
H12K C129 H12L 108.3
C131 C130 C129 110.5(5)
C131 C130 H13A 109.5
C129 C130 H13A 109.5
C131 C130 H13B 109.5
C129 C130 H13B 109.5
H13A C130 H13B 108.1
C130 C131 C132 112.8(5)
C130 C131 H13C 109.0
C132 C131 H13C 109.0
C130 C131 H13D 109.0
C132 C131 H13D 109.0
H13C C131 H13D 107.8
N24 C132 C131 110.2(4)
N24 C132 C127 108.1(4)
C131 C132 C127 111.5(4)
N24 C132 H132 109.0
C131 C132 H132 109.0
C127 C132 H132 109.0

loop_
_geom_bond_atom_site_label_1
_geom_bond_atom_site_label_2
_geom_bond_distance
N1 C3 1.355(7)
N1 C1 1.359(6)
N2 C3 1.336(7)
N2 C2 1.338(6)
N3 C1 1.308(6)
N3 C2 1.360(6)
N4 C10 1.281(6)
N4 C97 1.461(7)
N5 C24 1.267(6)
N5 C103 1.448(6)
N6 C17 1.282(6)
N6 C109 1.472(7)
N7 C25 1.334(6)
N7 C27 1.343(6)
N8 C26 1.334(6)
N8 C25 1.338(6)
N9 C26 1.325(6)
N9 C27 1.352(6)
N10 C34 1.270(6)
N10 C115 1.481(6)
N11 C41 1.275(6)
N11 C102 1.452(7)
N12 C48 1.284(6)
N12 C121 1.450(6)
N13 C49 1.309(7)
N13 C51 1.357(6)
N14 C49 1.341(7)
N14 C50 1.364(6)
N15 C51 1.330(7)
N15 C50 1.348(6)
N16 C58 1.280(7)
N16 C120 1.464(6)
N17 C65 1.262(7)
N17 C114 1.461(7)
N18 C72 1.278(6)
N18 C127 1.457(6)
N19 C75 1.338(7)
N19 C73 1.350(7)
N20 C74 1.338(7)
N20 C75 1.349(7)
N21 C73 1.326(7)
N21 C74 1.365(7)
N22 C89 1.278(7)
N22 C126 1.454(7)
N23 C96 1.277(7)
N23 C108 1.466(7)
N24 C82 1.217(7)
N24 C132 1.486(6)
C1 C4 1.462(7)
C2 C11 1.494(7)
C3 C18 1.493(7)
C4 C9 1.388(6)
C4 C5 1.392(7)
C5 C6 1.369(7)
C5 H5 0.9300
C6 C7 1.372(7)
C6 H6 0.9300
C7 C8 1.398(7)
C7 C10 1.442(7)
C8 C9 1.341(7)
C8 H8 0.9300
C9 H9 0.9300
C10 H10 0.9300
C11 C16 1.359(7)
C11 C12 1.388(7)
C12 C13 1.375(7)
C12 H12 0.9300
C13 C14 1.387(7)
C13 H13 0.9300
C14 C15 1.389(7)
C14 C17 1.492(8)
C15 C16 1.376(8)
C15 H15 0.9300
C16 H16 0.9300
C17 H17 0.9300
C18 C23 1.365(7)
C18 C19 1.403(7)
C19 C20 1.402(7)
C19 H19 0.9300
C20 C21 1.361(7)
C20 H20 0.9300
C21 C22 1.393(7)
C21 C24 1.478(6)
C22 C23 1.382(7)
C22 H22 0.9300
C23 H23 0.9300
C24 H24 0.9300
C25 C28 1.487(7)
C26 C35 1.490(7)
C27 C42 1.464(7)
C28 C29 1.397(7)
C28 C33 1.401(7)
C29 C30 1.382(7)
C29 H29 0.9300
C30 C31 1.413(7)
C30 H30 0.9300
C31 C32 1.368(8)
C31 C34 1.473(7)
C32 C33 1.387(7)
C32 H32 0.9300
C33 H33 0.9300
C34 H34 0.9300
C35 C40 1.393(7)
C35 C36 1.396(7)
C36 C37 1.351(7)
C36 H36 0.9300
C37 C38 1.414(7)
C37 H37 0.9300
C38 C39 1.380(8)
C38 C41 1.445(7)
C39 C40 1.366(8)
C39 H39 0.9300
C40 H40 0.9300
C41 H41 0.9300
C42 C47 1.361(7)
C42 C43 1.394(7)
C43 C44 1.383(7)
C43 H43 0.9300
C44 C45 1.404(7)
C44 H44 0.9300
C45 C46 1.381(7)
C45 C48 1.439(7)
C46 C47 1.401(8)
C46 H46 0.9300
C47 H47 0.9300
C48 H48 0.9300
C49 C52 1.486(7)
C50 C59 1.450(8)
C51 C66 1.475(7)
C52 C57 1.379(9)
C52 C53 1.422(8)
C53 C54 1.391(7)
C53 H53 0.9300
C54 C55 1.360(8)
C54 H54 0.9300
C55 C56 1.408(9)
C55 C58 1.505(8)
C56 C57 1.357(8)
C56 H56 0.9300
C57 H57 0.9300
C58 H58 0.9300
C59 C64 1.398(7)
C59 C60 1.403(7)
C60 C61 1.345(8)
C60 H60 0.9300
C61 C62 1.393(8)
C61 H61 0.9300
C62 C63 1.409(7)
C62 C65 1.446(8)
C63 C64 1.356(8)
C63 H63 0.9300
C64 H64 0.9300
C65 H65 0.9300
C66 C71 1.389(7)
C66 C67 1.421(8)
C67 C68 1.385(7)
C67 H67 0.9300
C68 C69 1.417(7)
C68 H68 0.9300
C69 C70 1.390(7)
C69 C72 1.449(7)
C70 C71 1.405(7)
C70 H70 0.9300
C71 H71 0.9300
C72 H72 0.9300
C73 C76 1.475(8)
C74 C90 1.485(8)
C75 C83 1.451(8)
C76 C77 1.401(8)
C76 C81 1.401(10)
C77 C78 1.398(8)
C77 H77 0.9300
C78 C79 1.369(8)
C78 H78 0.9300
C79 C80 1.431(10)
C79 C82 1.519(9)
C80 C81 1.344(10)
C80 H80 0.9300
C81 H81 0.9300
C82 H82 0.9300
C83 C88 1.381(8)
C83 C84 1.441(8)
C84 C85 1.409(8)
C84 H84 0.9300
C85 C86 1.371(8)
C85 H85 0.9300
C86 C87 1.434(8)
C86 C89 1.439(8)
C87 C88 1.394(7)
C87 H87 0.9300
C88 H88 0.9300
C89 H89 0.9300
C90 C95 1.357(7)
C90 C91 1.391(7)
C91 C92 1.374(7)
C91 H91 0.9300
C92 C93 1.394(7)
C92 H92 0.9300
C93 C94 1.401(7)
C93 C96 1.505(8)
C94 C95 1.381(7)
C94 H94 0.9300
C95 H95 0.9300
C96 H96 0.9300
C97 C98 1.520(7)
C97 C102 1.532(8)
C97 H97 0.9800
C98 C99 1.540(8)
C98 H98A 0.9700
C98 H98B 0.9700
C99 C100 1.477(9)
C99 H99A 0.9700
C99 H99B 0.9700
C100 C101 1.551(8)
C100 H10A 0.9700
C100 H10B 0.9700
C101 C102 1.515(7)
C101 H10C 0.9700
C101 H10D 0.9700
C102 H102 0.9800
C103 C108 1.516(7)
C103 C104 1.535(8)
C103 H103 0.9800
C104 C105 1.511(8)
C104 H10E 0.9700
C104 H10F 0.9700
C105 C106 1.475(8)
C105 H10G 0.9700
C105 H10H 0.9700
C106 C107 1.528(10)
C106 H10I 0.9700
C106 H10J 0.9700
C107 C108 1.511(8)
C107 H10K 0.9700
C107 H10L 0.9700
C108 H108 0.9800
C109 C110 1.495(8)
C109 C114 1.538(7)
C109 H109 0.9800
C110 C111 1.508(8)
C110 H11A 0.9700
C110 H11B 0.9700
C111 C112 1.474(9)
C111 H11C 0.9700
C111 H11D 0.9700
C112 C113 1.543(9)
C112 H11E 0.9700
C112 H11F 0.9700
C113 C114 1.535(8)
C113 H11G 0.9700
C113 H11H 0.9700
C114 H114 0.9800
C115 C120 1.513(7)
C115 C116 1.538(7)
C115 H115 0.9800
C116 C117 1.485(8)
C116 H11I 0.9700
C116 H11J 0.9700
C117 C118 1.549(10)
C117 H11K 0.9700
C117 H11L 0.9700
C118 C119 1.514(8)
C118 H11M 0.9700
C118 H11N 0.9700
C119 C120 1.548(7)
C119 H11O 0.9700
C119 H11P 0.9700
C120 H120 0.9800
C121 C122 1.506(7)
C121 C126 1.543(7)
C121 H121 0.9800
C122 C123 1.496(8)
C122 H12A 0.9700
C122 H12B 0.9700
C123 C124 1.510(9)
C123 H12C 0.9700
C123 H12D 0.9700
C124 C125 1.518(9)
C124 H12E 0.9700
C124 H12F 0.9700
C125 C126 1.508(8)
C125 H12G 0.9700
C125 H12H 0.9700
C126 H126 0.9800
C127 C128 1.507(7)
C127 C132 1.525(7)
C127 H127 0.9800
C128 C129 1.520(8)
C128 H12I 0.9700
C128 H12J 0.9700
C129 C130 1.577(8)
C129 H12K 0.9700
C129 H12L 0.9700
C130 C131 1.466(8)
C130 H13A 0.9700
C130 H13B 0.9700
C131 C132 1.516(7)
C131 H13C 0.9700
C131 H13D 0.9700
C132 H132 0.9800

loop_
_geom_torsion_atom_site_label_1
_geom_torsion_atom_site_label_2
_geom_torsion_atom_site_label_3
_geom_torsion_atom_site_label_4
_geom_torsion
C2 N3 C1 N1 3.3(7)
C2 N3 C1 C4 -175.2(5)
C3 N1 C1 N3 -4.5(7)
C3 N1 C1 C4 174.1(4)
C3 N2 C2 N3 -2.5(7)
C3 N2 C2 C11 171.3(5)
C1 N3 C2 N2 0.5(7)
C1 N3 C2 C11 -173.3(5)
C2 N2 C3 N1 1.1(8)
C2 N2 C3 C18 -175.5(5)
C1 N1 C3 N2 2.1(8)
C1 N1 C3 C18 178.7(4)
N3 C1 C4 C9 20.9(8)
N1 C1 C4 C9 -157.8(5)
N3 C1 C4 C5 -163.3(5)
N1 C1 C4 C5 18.1(7)
C9 C4 C5 C6 0.9(8)
C1 C4 C5 C6 -175.1(5)
C4 C5 C6 C7 0.3(9)
C5 C6 C7 C8 -0.7(9)
C5 C6 C7 C10 176.4(5)
C6 C7 C8 C9 -0.1(9)
C10 C7 C8 C9 -177.2(6)
C7 C8 C9 C4 1.3(10)
C5 C4 C9 C8 -1.7(9)
C1 C4 C9 C8 174.4(6)
C97 N4 C10 C7 -174.7(5)
C6 C7 C10 N4 6.3(9)
C8 C7 C10 N4 -176.7(6)
N2 C2 C11 C16 9.6(7)
N3 C2 C11 C16 -176.1(5)
N2 C2 C11 C12 -170.9(5)
N3 C2 C11 C12 3.3(8)
C16 C11 C12 C13 -2.3(9)
C2 C11 C12 C13 178.3(5)
C11 C12 C13 C14 1.9(9)
C12 C13 C14 C15 -0.7(9)
C12 C13 C14 C17 -178.4(6)
C13 C14 C15 C16 -0.1(9)
C17 C14 C15 C16 177.7(6)
C12 C11 C16 C15 1.6(9)
C2 C11 C16 C15 -179.0(5)
C14 C15 C16 C11 -0.3(9)
C109 N6 C17 C14 179.6(5)
C13 C14 C17 N6 15.8(8)
C15 C14 C17 N6 -161.9(5)
N2 C3 C18 C23 156.3(5)
N1 C3 C18 C23 -20.7(8)
N2 C3 C18 C19 -19.2(7)
N1 C3 C18 C19 163.8(5)
C23 C18 C19 C20 -3.7(8)
C3 C18 C19 C20 171.9(5)
C18 C19 C20 C21 1.1(8)
C19 C20 C21 C22 2.8(8)
C19 C20 C21 C24 -174.6(5)
C20 C21 C22 C23 -4.1(8)
C24 C21 C22 C23 173.3(5)
C19 C18 C23 C22 2.4(9)
C3 C18 C23 C22 -173.1(5)
C21 C22 C23 C18 1.5(9)
C103 N5 C24 C21 -179.5(5)
C20 C21 C24 N5 29.5(8)
C22 C21 C24 N5 -147.9(5)
C27 N7 C25 N8 0.6(7)
C27 N7 C25 C28 -177.0(4)
C26 N8 C25 N7 -2.1(7)
C26 N8 C25 C28 175.5(4)
C27 N9 C26 N8 -3.7(7)
C27 N9 C26 C35 175.1(4)
C25 N8 C26 N9 3.8(7)
C25 N8 C26 C35 -175.0(4)
C25 N7 C27 N9 -0.4(7)
C25 N7 C27 C42 177.3(4)
C26 N9 C27 N7 1.8(7)
C26 N9 C27 C42 -175.9(4)
N7 C25 C28 C29 14.1(7)
N8 C25 C28 C29 -163.7(5)
N7 C25 C28 C33 -171.1(5)
N8 C25 C28 C33 11.1(7)
C33 C28 C29 C30 -0.1(8)
C25 C28 C29 C30 174.7(5)
C28 C29 C30 C31 1.7(8)
C29 C30 C31 C32 -2.6(8)
C29 C30 C31 C34 -179.4(5)
C30 C31 C32 C33 1.9(9)
C34 C31 C32 C33 179.0(5)
C31 C32 C33 C28 -0.3(9)
C29 C28 C33 C32 -0.6(8)
C25 C28 C33 C32 -175.5(5)
C115 N10 C34 C31 -178.4(4)
C32 C31 C34 N10 -176.3(5)
C30 C31 C34 N10 0.7(8)
N9 C26 C35 C40 -1.8(6)
N8 C26 C35 C40 177.0(4)
N9 C26 C35 C36 -177.7(4)
N8 C26 C35 C36 1.2(6)
C40 C35 C36 C37 -0.1(7)
C26 C35 C36 C37 175.7(4)
C35 C36 C37 C38 -0.4(7)
C36 C37 C38 C39 3.4(7)
C36 C37 C38 C41 -175.9(5)
C37 C38 C39 C40 -6.1(9)
C41 C38 C39 C40 173.2(6)
C38 C39 C40 C35 5.7(9)
C36 C35 C40 C39 -2.4(8)
C26 C35 C40 C39 -178.3(5)
C102 N11 C41 C38 178.6(5)
C39 C38 C41 N11 -161.1(6)
C37 C38 C41 N11 18.2(8)
N7 C27 C42 C47 6.1(8)
N9 C27 C42 C47 -176.2(5)
N7 C27 C42 C43 -171.0(5)
N9 C27 C42 C43 6.7(7)
C47 C42 C43 C44 -2.6(8)
C27 C42 C43 C44 174.6(5)
C42 C43 C44 C45 0.9(8)
C43 C44 C45 C46 1.5(8)
C43 C44 C45 C48 -172.7(5)
C44 C45 C46 C47 -2.1(8)
C48 C45 C46 C47 172.0(5)
C43 C42 C47 C46 1.9(8)
C27 C42 C47 C46 -175.2(5)
C45 C46 C47 C42 0.5(9)
C121 N12 C48 C45 -179.5(4)
C46 C45 C48 N12 -159.7(5)
C44 C45 C48 N12 14.3(7)
C51 N13 C49 N14 -0.4(9)
C51 N13 C49 C52 -179.5(5)
C50 N14 C49 N13 2.5(8)
C50 N14 C49 C52 -178.4(5)
C51 N15 C50 N14 2.6(7)
C51 N15 C50 C59 -177.5(5)
C49 N14 C50 N15 -3.6(7)
C49 N14 C50 C59 176.5(5)
C50 N15 C51 N13 -0.3(7)
C50 N15 C51 C66 178.2(4)
C49 N13 C51 N15 -0.8(8)
C49 N13 C51 C66 -179.2(5)
N13 C49 C52 C57 15.2(9)
N14 C49 C52 C57 -163.9(6)
N13 C49 C52 C53 -164.0(5)
N14 C49 C52 C53 16.9(8)
C57 C52 C53 C54 5.6(9)
C49 C52 C53 C54 -175.2(5)
C52 C53 C54 C55 -1.1(8)
C53 C54 C55 C56 -3.4(10)
C53 C54 C55 C58 173.7(5)
C54 C55 C56 C57 3.4(12)
C58 C55 C56 C57 -173.8(7)
C55 C56 C57 C52 1.0(13)
C53 C52 C57 C56 -5.7(11)
C49 C52 C57 C56 175.2(7)
C120 N16 C58 C55 -171.4(5)
C54 C55 C58 N16 0.1(9)
C56 C55 C58 N16 177.2(6)
N15 C50 C59 C64 -174.3(5)
N14 C50 C59 C64 5.6(8)
N15 C50 C59 C60 10.1(8)
N14 C50 C59 C60 -169.9(5)
C64 C59 C60 C61 0.2(9)
C50 C59 C60 C61 175.8(6)
C59 C60 C61 C62 -3.0(10)
C60 C61 C62 C63 4.2(9)
C60 C61 C62 C65 -175.9(6)
C61 C62 C63 C64 -2.8(8)
C65 C62 C63 C64 177.4(6)
C62 C63 C64 C59 0.2(8)
C60 C59 C64 C63 1.2(8)
C50 C59 C64 C63 -174.3(5)
C114 N17 C65 C62 -177.4(5)
C61 C62 C65 N17 20.2(9)
C63 C62 C65 N17 -160.0(5)
N15 C51 C66 C71 -1.3(7)
N13 C51 C66 C71 177.3(5)
N15 C51 C66 C67 -176.2(5)
N13 C51 C66 C67 2.3(8)
C71 C66 C67 C68 -1.1(8)
C51 C66 C67 C68 173.8(5)
C66 C67 C68 C69 -0.4(8)
C67 C68 C69 C70 2.8(8)
C67 C68 C69 C72 -171.8(5)
C68 C69 C70 C71 -3.8(8)
C72 C69 C70 C71 171.0(5)
C67 C66 C71 C70 0.2(8)
C51 C66 C71 C70 -174.8(5)
C69 C70 C71 C66 2.3(8)
C127 N18 C72 C69 177.9(4)
C70 C69 C72 N18 -170.8(5)
C68 C69 C72 N18 3.8(8)
C74 N21 C73 N19 2.5(9)
C74 N21 C73 C76 175.3(6)
C75 N19 C73 N21 -0.4(9)
C75 N19 C73 C76 -173.5(6)
C75 N20 C74 N21 2.1(8)
C75 N20 C74 C90 -176.8(5)
C73 N21 C74 N20 -3.4(8)
C73 N21 C74 C90 175.4(5)
C73 N19 C75 N20 -1.2(9)
C73 N19 C75 C83 178.6(5)
C74 N20 C75 N19 0.4(8)
C74 N20 C75 C83 -179.5(5)
N21 C73 C76 C77 7.1(11)
N19 C73 C76 C77 -179.3(6)
N21 C73 C76 C81 -178.5(8)
N19 C73 C76 C81 -4.9(11)
C81 C76 C77 C78 2.7(11)
C73 C76 C77 C78 177.2(6)
C76 C77 C78 C79 -3.2(10)
C77 C78 C79 C80 9.0(13)
C77 C78 C79 C82 179.6(7)
C78 C79 C80 C81 -14.5(17)
C82 C79 C80 C81 174.3(11)
C79 C80 C81 C76 14.2(19)
C77 C76 C81 C80 -8.6(16)
C73 C76 C81 C80 176.8(11)
C132 N24 C82 C79 -178.1(6)
C78 C79 C82 N24 13.7(13)
C80 C79 C82 N24 -175.3(9)
N19 C75 C83 C88 -151.9(6)
N20 C75 C83 C88 28.0(8)
N19 C75 C83 C84 25.4(8)
N20 C75 C83 C84 -154.8(5)
C88 C83 C84 C85 -1.5(8)
C75 C83 C84 C85 -178.8(5)
C83 C84 C85 C86 3.7(9)
C84 C85 C86 C87 -3.2(8)
C84 C85 C86 C89 176.3(5)
C85 C86 C87 C88 0.4(7)
C89 C86 C87 C88 -179.0(4)
C84 C83 C88 C87 -1.1(8)
C75 C83 C88 C87 176.0(5)
C86 C87 C88 C83 1.7(7)
C126 N22 C89 C86 -175.5(4)
C85 C86 C89 N22 5.3(7)
C87 C86 C89 N22 -175.2(4)
N20 C74 C90 C95 -161.7(5)
N21 C74 C90 C95 19.4(7)
N20 C74 C90 C91 19.8(7)
N21 C74 C90 C91 -159.1(5)
C95 C90 C91 C92 1.4(8)
C74 C90 C91 C92 179.9(5)
C90 C91 C92 C93 -0.3(8)
C91 C92 C93 C94 0.0(8)
C91 C92 C93 C96 179.8(5)
C92 C93 C94 C95 -0.8(7)
C96 C93 C94 C95 179.4(5)
C91 C90 C95 C94 -2.2(8)
C74 C90 C95 C94 179.3(5)
C93 C94 C95 C90 1.9(8)
C108 N23 C96 C93 -174.8(4)
C92 C93 C96 N23 8.3(7)
C94 C93 C96 N23 -171.9(5)
C10 N4 C97 C98 -140.3(5)
C10 N4 C97 C102 97.3(5)
N4 C97 C98 C99 -172.6(5)
C102 C97 C98 C99 -52.7(6)
C97 C98 C99 C100 54.4(6)
C98 C99 C100 C101 -54.8(6)
C99 C100 C101 C102 54.5(6)
C41 N11 C102 C101 -119.9(5)
C41 N11 C102 C97 117.5(5)
C100 C101 C102 N11 -173.6(4)
C100 C101 C102 C97 -52.9(6)
N4 C97 C102 N11 -64.4(5)
C98 C97 C102 N11 174.2(4)
N4 C97 C102 C101 174.6(4)
C98 C97 C102 C101 53.2(5)
C24 N5 C103 C108 135.9(5)
C24 N5 C103 C104 -103.5(6)
N5 C103 C104 C105 -177.3(5)
C108 C103 C104 C105 -57.8(6)
C103 C104 C105 C106 56.5(8)
C104 C105 C106 C107 -56.3(9)
C105 C106 C107 C108 57.3(10)
C96 N23 C108 C107 -130.1(6)
C96 N23 C108 C103 109.4(5)
C106 C107 C108 N23 -178.5(6)
C106 C107 C108 C103 -58.1(8)
N5 C103 C108 N23 -58.7(6)
C104 C103 C108 N23 -179.1(4)
N5 C103 C108 C107 179.2(6)
C104 C103 C108 C107 58.8(7)
C17 N6 C109 C110 -125.3(5)
C17 N6 C109 C114 112.7(5)
N6 C109 C110 C111 -171.7(4)
C114 C109 C110 C111 -53.6(7)
C109 C110 C111 C112 54.9(8)
C110 C111 C112 C113 -54.6(8)
C111 C112 C113 C114 55.3(7)
C65 N17 C114 C113 -124.0(5)
C65 N17 C114 C109 116.3(5)
C112 C113 C114 N17 -174.7(5)
C112 C113 C114 C109 -55.2(7)
N6 C109 C114 N17 -64.5(6)
C110 C109 C114 N17 174.0(5)
N6 C109 C114 C113 176.0(5)
C110 C109 C114 C113 54.5(7)
C34 N10 C115 C120 131.0(5)
C34 N10 C115 C116 -107.0(6)
N10 C115 C116 C117 -176.9(6)
C120 C115 C116 C117 -56.9(7)
C115 C116 C117 C118 57.1(8)
C116 C117 C118 C119 -59.3(8)
C117 C118 C119 C120 58.5(7)
C58 N16 C120 C115 110.7(5)
C58 N16 C120 C119 -131.2(5)
N10 C115 C120 N16 -66.1(5)
C116 C115 C120 N16 173.3(4)
N10 C115 C120 C119 176.8(4)
C116 C115 C120 C119 56.2(6)
C118 C119 C120 N16 -173.3(5)
C118 C119 C120 C115 -57.4(7)
C48 N12 C121 C122 -116.4(5)
C48 N12 C121 C126 124.5(5)
N12 C121 C122 C123 -172.1(5)
C126 C121 C122 C123 -55.0(7)
C121 C122 C123 C124 58.3(8)
C122 C123 C124 C125 -59.7(8)
C123 C124 C125 C126 59.8(8)
C89 N22 C126 C125 -136.0(5)
C89 N22 C126 C121 102.6(5)
C124 C125 C126 N22 -176.7(5)
C124 C125 C126 C121 -57.2(7)
N12 C121 C126 N22 -65.8(6)
C122 C121 C126 N22 175.7(5)
N12 C121 C126 C125 172.9(5)
C122 C121 C126 C125 54.3(7)
C72 N18 C127 C128 -129.3(5)
C72 N18 C127 C132 109.0(5)
N18 C127 C128 C129 -177.8(4)
C132 C127 C128 C129 -56.6(6)
C127 C128 C129 C130 57.2(6)
C128 C129 C130 C131 -56.6(7)
C129 C130 C131 C132 56.4(7)
C82 N24 C132 C131 -121.6(6)
C82 N24 C132 C127 116.2(6)
C130 C131 C132 N24 -175.3(5)
C130 C131 C132 C127 -55.3(7)
N18 C127 C132 N24 -64.0(5)
C128 C127 C132 N24 174.9(4)
N18 C127 C132 C131 174.6(4)
C128 C127 C132 C131 53.6(6)

loop_
_platon_squeeze_void_nr
_platon_squeeze_void_average_x
_platon_squeeze_void_average_y
_platon_squeeze_void_average_z
_platon_squeeze_void_volume
_platon_squeeze_void_count_electrons
_platon_squeeze_void_content
1 0.225 -0.020 -0.070 7745 1363 ' '
2 0.531 -0.004 0.220 16 1 ' '
3 0.969 0.004 0.720 16 0 ' '
4 0.469 0.496 0.280 16 0 ' '
5 0.031 0.503 0.780 15 0 ' '
